data_7153185
loop_
_publ_author_name
'Zhang, Lingjuan'
'Xu, Xianxiu'
'Shao, Qiu-Rong'
'Pan, Ling'
'Liu, Qun'

_publ_section_title
;
 Tandem Michael addition/isocyanide insertion into the C-C bond: a novel
 access to 2-acylpyrroles and medium-ring fused pyrroles.
;
_journal_issue 42
_journal_name_full 'Organic &amp; biomolecular chemistry'
_journal_page_first 7393
_journal_page_last 7399
_journal_paper_doi 10.1039/c3ob41793j
_journal_volume 11
_journal_year 2013
_chemical_formula_sum 'C20 H23 N O4 S2'
_chemical_formula_weight 405.51
_chemical_name_systematic
;
?
;
_space_group_IT_number 14
_symmetry_space_group_name_Hall '-P 2yn'
_symmetry_space_group_name_H-M 'P 1 21/n 1'
_atom_sites_solution_hydrogens geom
_atom_sites_solution_primary direct
_atom_sites_solution_secondary difmap
_audit_creation_method SHELXL-97
_cell_angle_alpha 90.00
_cell_angle_beta 101.129(2)
_cell_angle_gamma 90.00
_cell_formula_units_Z 4
_cell_length_a 15.619(2)
_cell_length_b 5.9270(8)
_cell_length_c 22.055(3)
_cell_measurement_temperature 293(2)
_cell_volume 2003.3(5)
_computing_structure_refinement 'SHELXL-97 (Sheldrick, 1997)'
_diffrn_ambient_temperature 293(2)
_diffrn_measured_fraction_theta_full 0.997
_diffrn_measured_fraction_theta_max 0.996
_diffrn_radiation_monochromator graphite
_diffrn_radiation_source 'fine-focus sealed tube'
_diffrn_radiation_type MoK\a
_diffrn_radiation_wavelength 0.71069
_diffrn_reflns_av_R_equivalents 0.0479
_diffrn_reflns_av_sigmaI/netI 0.0550
_diffrn_reflns_limit_h_max 18
_diffrn_reflns_limit_h_min -18
_diffrn_reflns_limit_k_max 7
_diffrn_reflns_limit_k_min -7
_diffrn_reflns_limit_l_max 26
_diffrn_reflns_limit_l_min -18
_diffrn_reflns_number 9573
_diffrn_reflns_theta_full 25.00
_diffrn_reflns_theta_max 25.04
_diffrn_reflns_theta_min 1.47
_exptl_absorpt_coefficient_mu 0.291
_exptl_absorpt_correction_T_max 0.9549
_exptl_absorpt_correction_T_min 0.9414
_exptl_crystal_density_diffrn 1.345
_exptl_crystal_density_method 'not measured'
_exptl_crystal_F_000 856
_exptl_crystal_size_max 0.21
_exptl_crystal_size_mid 0.18
_exptl_crystal_size_min 0.16
_refine_diff_density_max 0.251
_refine_diff_density_min -0.286
_refine_diff_density_rms 0.046
_refine_ls_extinction_coef 0.0060(8)
_refine_ls_extinction_expression Fc^*^=kFc[1+0.001xFc^2^\l^3^/sin(2\q)]^-1/4^
_refine_ls_extinction_method SHELXL
_refine_ls_goodness_of_fit_ref 1.018
_refine_ls_hydrogen_treatment mixed
_refine_ls_matrix_type full
_refine_ls_number_parameters 249
_refine_ls_number_reflns 3521
_refine_ls_number_restraints 0
_refine_ls_restrained_S_all 1.018
_refine_ls_R_factor_all 0.0805
_refine_ls_R_factor_gt 0.0463
_refine_ls_shift/su_max 0.000
_refine_ls_shift/su_mean 0.000
_refine_ls_structure_factor_coef Fsqd
_refine_ls_weighting_details 'calc w=1/[\s^2^(Fo^2^)+(0.0537P)^2^+0.2201P] where P=(Fo^2^+2Fc^2^)/3'
_refine_ls_weighting_scheme calc
_refine_ls_wR_factor_gt 0.1023
_refine_ls_wR_factor_ref 0.1162
_reflns_number_gt 2366
_reflns_number_total 3521
_reflns_threshold_expression >2sigma(I)
_cod_data_source_file c3ob41793j.txt
_cod_data_source_block 11
_cod_database_code 7153185

loop_
_symmetry_equiv_pos_as_xyz
'x, y, z'
'-x+1/2, y+1/2, -z+1/2'
'-x, -y, -z'
'x-1/2, -y-1/2, z-1/2'

loop_
_atom_site_label
_atom_site_type_symbol
_atom_site_fract_x
_atom_site_fract_y
_atom_site_fract_z
_atom_site_U_iso_or_equiv
_atom_site_adp_type
_atom_site_occupancy
_atom_site_symmetry_multiplicity
_atom_site_calc_flag
_atom_site_refinement_flags
S2 S 0.82643(5) -0.08940(12) -0.01709(3) 0.0482(2) Uani 1 1 d .
S1 S 0.79395(5) -0.18218(13) 0.13395(4) 0.0524(3) Uani 1 1 d .
O4 O 0.80995(13) -0.3167(3) -0.00107(10) 0.0637(6) Uani 1 1 d .
O3 O 0.88130(13) -0.0424(4) -0.06063(9) 0.0609(6) Uani 1 1 d .
N1 N 0.92708(15) 0.2296(4) 0.04865(11) 0.0403(6) Uani 1 1 d .
O2 O 0.91998(14) 0.0495(4) 0.24608(9) 0.0674(6) Uani 1 1 d .
O1 O 1.03904(15) 0.5699(4) 0.06390(9) 0.0710(7) Uani 1 1 d .
C7 C 0.72616(18) 0.0469(5) -0.04184(12) 0.0447(7) Uani 1 1 d .
C15 C 1.01597(17) 0.5082(4) 0.11033(12) 0.0398(6) Uani 1 1 d .
C10 C 0.91682(15) 0.1904(4) 0.14699(12) 0.0354(6) Uani 1 1 d .
C11 C 0.93798(16) 0.2051(5) 0.21480(12) 0.0420(7) Uani 1 1 d .
C16 C 0.95425(16) 0.3173(4) 0.10537(11) 0.0362(6) Uani 1 1 d .
C8 C 0.87237(16) 0.0545(4) 0.05087(12) 0.0387(6) Uani 1 1 d .
C9 C 0.86248(16) 0.0246(4) 0.11158(12) 0.0383(6) Uani 1 1 d .
C13 C 1.06585(17) 0.4989(5) 0.23012(12) 0.0430(7) Uani 1 1 d .
C14 C 1.04770(19) 0.6305(5) 0.16978(12) 0.0460(7) Uani 1 1 d .
H14A H 1.0049 0.7456 0.1736 0.055 Uiso 1 1 calc R
H14B H 1.1011 0.7081 0.1660 0.055 Uiso 1 1 calc R
C12 C 0.98027(19) 0.4117(5) 0.24649(12) 0.0501(7) Uani 1 1 d .
H12A H 0.9913 0.3829 0.2906 0.060 Uiso 1 1 calc R
H12B H 0.9380 0.5333 0.2387 0.060 Uiso 1 1 calc R
C1 C 0.7246(2) 0.2547(5) -0.07073(14) 0.0577(8) Uani 1 1 d .
H1 H 0.7760 0.3177 -0.0784 0.069 Uiso 1 1 calc R
C6 C 0.6497(2) -0.0512(6) -0.03286(13) 0.0606(9) Uani 1 1 d .
H6 H 0.6503 -0.1923 -0.0143 0.073 Uiso 1 1 calc R
C17 C 1.1058(2) 0.6635(5) 0.28137(14) 0.0658(9) Uani 1 1 d .
H17A H 1.1179 0.5854 0.3202 0.099 Uiso 1 1 calc R
H17B H 1.0655 0.7842 0.2835 0.099 Uiso 1 1 calc R
H17C H 1.1591 0.7241 0.2725 0.099 Uiso 1 1 calc R
C2 C 0.6472(2) 0.3669(6) -0.08802(15) 0.0684(10) Uani 1 1 d .
H2 H 0.6466 0.5073 -0.1069 0.082 Uiso 1 1 calc R
C19 C 0.73117(19) -0.0263(6) 0.18036(15) 0.0637(9) Uani 1 1 d .
H19A H 0.6881 -0.1266 0.1921 0.076 Uiso 1 1 calc R
H19B H 0.7699 0.0217 0.2180 0.076 Uiso 1 1 calc R
C18 C 1.12949(19) 0.3054(6) 0.22733(16) 0.0670(9) Uani 1 1 d .
H18A H 1.1391 0.2243 0.2657 0.100 Uiso 1 1 calc R
H18B H 1.1839 0.3650 0.2203 0.100 Uiso 1 1 calc R
H18C H 1.1054 0.2052 0.1942 0.100 Uiso 1 1 calc R
C5 C 0.5719(2) 0.0631(7) -0.05176(15) 0.0705(10) Uani 1 1 d .
H5 H 0.5200 -0.0042 -0.0468 0.085 Uiso 1 1 calc R
C20 C 0.6849(2) 0.1784(7) 0.14920(19) 0.0904(12) Uani 1 1 d .
H20A H 0.6532 0.2513 0.1769 0.136 Uiso 1 1 calc R
H20B H 0.6451 0.1327 0.1125 0.136 Uiso 1 1 calc R
H20C H 0.7270 0.2813 0.1384 0.136 Uiso 1 1 calc R
C3 C 0.5700(2) 0.2755(7) -0.07790(14) 0.0655(10) Uani 1 1 d .
C4 C 0.4846(2) 0.4024(7) -0.09393(17) 0.0958(14) Uani 1 1 d .
H4A H 0.4943 0.5455 -0.1118 0.144 Uiso 1 1 calc R
H4B H 0.4615 0.4260 -0.0571 0.144 Uiso 1 1 calc R
H4C H 0.4437 0.3161 -0.1230 0.144 Uiso 1 1 calc R
H1N H 0.9438(16) 0.277(4) 0.0192(12) 0.036(8) Uiso 1 1 d .

loop_
_atom_site_aniso_label
_atom_site_aniso_U_11
_atom_site_aniso_U_22
_atom_site_aniso_U_33
_atom_site_aniso_U_23
_atom_site_aniso_U_13
_atom_site_aniso_U_12
S2 0.0508(5) 0.0432(5) 0.0496(5) -0.0119(4) 0.0071(4) -0.0048(4)
S1 0.0467(4) 0.0470(5) 0.0631(5) 0.0085(4) 0.0099(4) -0.0101(4)
O4 0.0731(15) 0.0399(12) 0.0751(15) -0.0085(11) 0.0066(12) -0.0067(11)
O3 0.0629(13) 0.0684(15) 0.0547(12) -0.0181(11) 0.0200(11) -0.0071(11)
N1 0.0450(14) 0.0419(14) 0.0354(14) 0.0022(11) 0.0110(12) -0.0070(11)
O2 0.0807(16) 0.0737(16) 0.0438(12) 0.0165(11) 0.0022(11) -0.0286(12)
O1 0.1000(17) 0.0736(16) 0.0422(12) 0.0005(11) 0.0206(12) -0.0415(13)
C7 0.0455(17) 0.0484(18) 0.0375(16) -0.0104(14) 0.0017(13) -0.0066(14)
C15 0.0439(16) 0.0396(15) 0.0365(15) 0.0042(13) 0.0089(13) -0.0035(13)
C10 0.0293(14) 0.0389(15) 0.0370(15) 0.0063(12) 0.0041(12) 0.0009(12)
C11 0.0341(15) 0.0521(18) 0.0384(16) 0.0071(14) 0.0035(13) 0.0001(13)
C16 0.0353(14) 0.0396(15) 0.0328(15) 0.0006(12) 0.0045(12) 0.0002(12)
C8 0.0361(14) 0.0366(16) 0.0417(16) -0.0008(12) 0.0033(12) -0.0025(12)
C9 0.0325(14) 0.0345(15) 0.0463(16) 0.0053(12) 0.0035(13) 0.0027(12)
C13 0.0425(16) 0.0454(17) 0.0389(16) 0.0010(13) 0.0019(13) -0.0024(13)
C14 0.0487(17) 0.0442(17) 0.0446(17) -0.0004(13) 0.0077(14) -0.0094(13)
C12 0.0576(18) 0.0554(19) 0.0368(16) 0.0007(14) 0.0077(14) -0.0076(15)
C1 0.061(2) 0.053(2) 0.056(2) -0.0049(16) 0.0031(16) -0.0095(16)
C6 0.060(2) 0.074(2) 0.0459(18) 0.0025(17) 0.0077(16) -0.0107(18)
C17 0.070(2) 0.072(2) 0.0486(19) -0.0031(17) -0.0039(17) -0.0187(18)
C2 0.078(3) 0.058(2) 0.059(2) -0.0096(17) -0.0103(19) 0.003(2)
C19 0.0455(18) 0.085(3) 0.063(2) 0.0012(19) 0.0166(16) -0.0117(18)
C18 0.0488(19) 0.067(2) 0.078(2) 0.0071(19) -0.0053(17) 0.0093(17)
C5 0.047(2) 0.112(3) 0.051(2) -0.005(2) 0.0070(17) -0.006(2)
C20 0.066(2) 0.098(3) 0.112(3) 0.001(3) 0.027(2) 0.023(2)
C3 0.062(2) 0.089(3) 0.0395(19) -0.0154(18) -0.0056(16) 0.013(2)
C4 0.074(2) 0.135(4) 0.070(2) -0.021(2) -0.008(2) 0.040(2)

loop_
_atom_type_symbol
_atom_type_description
_atom_type_scat_dispersion_real
_atom_type_scat_dispersion_imag
_atom_type_scat_source
C C 0.0033 0.0016 'International Tables Vol C Tables 4.2.6.8 and 6.1.1.4'
H H 0.0000 0.0000 'International Tables Vol C Tables 4.2.6.8 and 6.1.1.4'
N N 0.0061 0.0033 'International Tables Vol C Tables 4.2.6.8 and 6.1.1.4'
O O 0.0106 0.0060 'International Tables Vol C Tables 4.2.6.8 and 6.1.1.4'
S S 0.1246 0.1234 'International Tables Vol C Tables 4.2.6.8 and 6.1.1.4'

loop_
_geom_angle_atom_site_label_1
_geom_angle_atom_site_label_2
_geom_angle_atom_site_label_3
_geom_angle
O4 S2 O3 120.59(13)
O4 S2 C8 108.11(13)
O3 S2 C8 106.23(12)
O4 S2 C7 108.59(13)
O3 S2 C7 108.40(14)
C8 S2 C7 103.63(12)
C9 S1 C19 103.25(14)
C16 N1 C8 110.6(2)
C16 N1 H1N 121.8(19)
C8 N1 H1N 127.6(19)
C6 C7 C1 120.2(3)
C6 C7 S2 120.6(2)
C1 C7 S2 119.3(2)
O1 C15 C16 117.9(2)
O1 C15 C14 119.6(2)
C16 C15 C14 122.5(2)
C16 C10 C9 106.9(2)
C16 C10 C11 126.5(2)
C9 C10 C11 126.2(2)
O2 C11 C10 120.0(3)
O2 C11 C12 119.0(2)
C10 C11 C12 121.0(2)
N1 C16 C10 107.8(2)
N1 C16 C15 116.7(2)
C10 C16 C15 135.5(2)
N1 C8 C9 108.8(2)
N1 C8 S2 120.0(2)
C9 C8 S2 131.2(2)
C8 C9 C10 105.9(2)
C8 C9 S1 123.1(2)
C10 C9 S1 131.0(2)
C14 C13 C18 111.3(2)
C14 C13 C17 107.4(2)
C18 C13 C17 109.4(2)
C14 C13 C12 110.7(2)
C18 C13 C12 111.0(2)
C17 C13 C12 106.8(2)
C15 C14 C13 119.5(2)
C15 C14 H14A 107.4
C13 C14 H14A 107.4
C15 C14 H14B 107.4
C13 C14 H14B 107.4
H14A C14 H14B 107.0
C11 C12 C13 119.3(2)
C11 C12 H12A 107.5
C13 C12 H12A 107.5
C11 C12 H12B 107.5
C13 C12 H12B 107.5
H12A C12 H12B 107.0
C2 C1 C7 119.8(3)
C2 C1 H1 120.1
C7 C1 H1 120.1
C7 C6 C5 119.1(3)
C7 C6 H6 120.5
C5 C6 H6 120.5
C13 C17 H17A 109.5
C13 C17 H17B 109.5
H17A C17 H17B 109.5
C13 C17 H17C 109.5
H17A C17 H17C 109.5
H17B C17 H17C 109.5
C1 C2 C3 121.1(3)
C1 C2 H2 119.4
C3 C2 H2 119.4
C20 C19 S1 114.8(2)
C20 C19 H19A 108.6
S1 C19 H19A 108.6
C20 C19 H19B 108.6
S1 C19 H19B 108.6
H19A C19 H19B 107.6
C13 C18 H18A 109.5
C13 C18 H18B 109.5
H18A C18 H18B 109.5
C13 C18 H18C 109.5
H18A C18 H18C 109.5
H18B C18 H18C 109.5
C3 C5 C6 121.3(3)
C3 C5 H5 119.4
C6 C5 H5 119.4
C19 C20 H20A 109.5
C19 C20 H20B 109.5
H20A C20 H20B 109.5
C19 C20 H20C 109.5
H20A C20 H20C 109.5
H20B C20 H20C 109.5
C2 C3 C5 118.4(3)
C2 C3 C4 121.8(4)
C5 C3 C4 119.9(4)
C3 C4 H4A 109.5
C3 C4 H4B 109.5
H4A C4 H4B 109.5
C3 C4 H4C 109.5
H4A C4 H4C 109.5
H4B C4 H4C 109.5

loop_
_geom_bond_atom_site_label_1
_geom_bond_atom_site_label_2
_geom_bond_distance
S2 O4 1.429(2)
S2 O3 1.432(2)
S2 C8 1.753(3)
S2 C7 1.753(3)
S1 C9 1.759(3)
S1 C19 1.803(3)
N1 C16 1.345(3)
N1 C8 1.351(3)
N1 H1N 0.80(3)
O2 C11 1.217(3)
O1 C15 1.206(3)
C7 C6 1.377(4)
C7 C1 1.384(4)
C15 C16 1.477(4)
C15 C14 1.496(4)
C10 C16 1.399(3)
C10 C9 1.428(3)
C10 C11 1.471(4)
C11 C12 1.499(4)
C8 C9 1.389(4)
C13 C14 1.521(4)
C13 C18 1.527(4)
C13 C17 1.532(4)
C13 C12 1.540(4)
C14 H14A 0.9700
C14 H14B 0.9700
C12 H12A 0.9700
C12 H12B 0.9700
C1 C2 1.368(4)
C1 H1 0.9300
C6 C5 1.383(4)
C6 H6 0.9300
C17 H17A 0.9600
C17 H17B 0.9600
C17 H17C 0.9600
C2 C3 1.379(5)
C2 H2 0.9300
C19 C20 1.508(5)
C19 H19A 0.9700
C19 H19B 0.9700
C18 H18A 0.9600
C18 H18B 0.9600
C18 H18C 0.9600
C5 C3 1.383(5)
C5 H5 0.9300
C20 H20A 0.9600
C20 H20B 0.9600
C20 H20C 0.9600
C3 C4 1.512(4)
C4 H4A 0.9600
C4 H4B 0.9600
C4 H4C 0.9600

loop_
_geom_torsion_atom_site_label_1
_geom_torsion_atom_site_label_2
_geom_torsion_atom_site_label_3
_geom_torsion_atom_site_label_4
_geom_torsion
O4 S2 C7 C6 11.9(3)
O3 S2 C7 C6 144.6(2)
C8 S2 C7 C6 -102.8(2)
O4 S2 C7 C1 -167.9(2)
O3 S2 C7 C1 -35.3(3)
C8 S2 C7 C1 77.3(2)
C16 C10 C11 O2 -159.9(3)
C9 C10 C11 O2 11.6(4)
C16 C10 C11 C12 21.2(4)
C9 C10 C11 C12 -167.3(2)
C8 N1 C16 C10 1.2(3)
C8 N1 C16 C15 178.9(2)
C9 C10 C16 N1 -2.1(3)
C11 C10 C16 N1 170.7(2)
C9 C10 C16 C15 -179.1(3)
C11 C10 C16 C15 -6.3(5)
O1 C15 C16 N1 -1.3(4)
C14 C15 C16 N1 176.5(2)
O1 C15 C16 C10 175.6(3)
C14 C15 C16 C10 -6.7(5)
C16 N1 C8 C9 0.2(3)
C16 N1 C8 S2 179.43(18)
O4 S2 C8 N1 151.5(2)
O3 S2 C8 N1 20.7(2)
C7 S2 C8 N1 -93.4(2)
O4 S2 C8 C9 -29.4(3)
O3 S2 C8 C9 -160.2(3)
C7 S2 C8 C9 85.7(3)
N1 C8 C9 C10 -1.4(3)
S2 C8 C9 C10 179.4(2)
N1 C8 C9 S1 178.26(18)
S2 C8 C9 S1 -0.9(4)
C16 C10 C9 C8 2.1(3)
C11 C10 C9 C8 -170.7(2)
C16 C10 C9 S1 -177.5(2)
C11 C10 C9 S1 9.6(4)
C19 S1 C9 C8 -130.6(2)
C19 S1 C9 C10 49.0(3)
O1 C15 C14 C13 -144.9(3)
C16 C15 C14 C13 37.3(4)
C18 C13 C14 C15 54.6(3)
C17 C13 C14 C15 174.3(3)
C12 C13 C14 C15 -69.4(3)
O2 C11 C12 C13 126.7(3)
C10 C11 C12 C13 -54.4(3)
C14 C13 C12 C11 79.2(3)
C18 C13 C12 C11 -44.9(3)
C17 C13 C12 C11 -164.2(2)
C6 C7 C1 C2 2.8(4)
S2 C7 C1 C2 -177.4(2)
C1 C7 C6 C5 -1.5(4)
S2 C7 C6 C5 178.6(2)
C7 C1 C2 C3 -0.8(5)
C9 S1 C19 C20 54.0(3)
C7 C6 C5 C3 -1.7(5)
C1 C2 C3 C5 -2.3(5)
C1 C2 C3 C4 177.0(3)
C6 C5 C3 C2 3.6(5)
C6 C5 C3 C4 -175.7(3)
